data_4319036
loop_
_publ_author_name
'Carolyn J. Shorrock'
'Bao-Yu Xue'
'Peter B. Kim'
'Raymond J. Batchelor'
'Brian O. Patrick'
'Daniel B. Leznoff'

_publ_contact_author
;
 D. B. Leznoff
 Dept. of Chemistry, Simon Fraser University
 8888 University Way
 Burnaby, B.C.
 Canada
 V5A 1S6
;
_publ_contact_author_email dleznoff@sfu.ca
_publ_contact_author_fax 604-291-3765
_publ_contact_author_phone 604-291-4887
_publ_section_title
;
 Heterobimetallic Coordination Polymers Incorporating [M(CN)2]- (M = Cu,
 Ag) and [Ag2(CN)3]- Units: Increasing Structural Dimensionality via M-M'
 and M...NC Interactions
;
_journal_name_full 'Inorganic Chemistry'
_journal_page_first 6743
_journal_page_last 6753
_journal_paper_doi 10.1021/ic025850p
_journal_volume 41
_journal_year 2002
_chemical_formula_moiety 'Ag2 Ni N8 C10 H18 '
_chemical_formula_sum 'C10 H18 Ag2 N8 Ni'
_chemical_formula_weight 524.75
_chemical_name_systematic ?
_space_group_IT_number 14
_symmetry_cell_setting monoclinic
_symmetry_space_group_name_Hall '-P 2yn'
_symmetry_space_group_name_H-M 'P 1 21/n 1'
_cell_angle_alpha 90.0
_cell_angle_beta 104.106(8)
_cell_angle_gamma 90.0
_cell_formula_units_Z 4
_cell_length_a 7.9841(7)
_cell_length_b 16.4951(15)
_cell_length_c 13.9185(19)
_cell_measurement_reflns_used 72
_cell_measurement_temperature 293
_cell_measurement_theta_max 27.00
_cell_measurement_theta_min 22.00
_cell_volume 1777.8(3)
_computing_cell_refinement 'NRC DIFRAC'
_computing_data_collection 'NRC DIFRAC'
_computing_data_reduction 'NRCVAX DATRD2'
_computing_molecular_graphics 'NRCVAX,  CAMERON, ORTEPIII'
_computing_publication_material 'NRCVAX TABLES,  CRYSTALS'
_computing_structure_refinement CRYSTALS
_computing_structure_solution 'NRCVAX SOLVER'
_diffrn_ambient_temperature 293
_diffrn_measurement_device 'Nonius CAD-4    '
_diffrn_measurement_method 'Theta/2theta scan b/P/b '
_diffrn_radiation_monochromator graphite
_diffrn_radiation_source 'xray tube'
_diffrn_radiation_type 'Molybdenum K\a'
_diffrn_radiation_wavelength 0.70930
_diffrn_reflns_av_R_equivalents 0.045
_diffrn_reflns_limit_h_max 10
_diffrn_reflns_limit_h_min -11
_diffrn_reflns_limit_k_max 23
_diffrn_reflns_limit_k_min 0
_diffrn_reflns_limit_l_max 19
_diffrn_reflns_limit_l_min 0
_diffrn_reflns_number 5656
_diffrn_reflns_theta_max 30.00
_diffrn_reflns_theta_min 0.00
_diffrn_standards_decay_% 1.0
_diffrn_standards_interval_count 300
_diffrn_standards_number 2
_exptl_absorpt_coefficient_mu 3.22
_exptl_absorpt_correction_T_max 0.5568
_exptl_absorpt_correction_T_min 0.4249
_exptl_absorpt_correction_type integration
_exptl_crystal_density_diffrn 1.961
_exptl_crystal_F_000 1016.86
_exptl_crystal_size_max 0.31
_exptl_crystal_size_mid 0.25
_exptl_crystal_size_min 0.25
_refine_diff_density_max 0.59(10)
_refine_diff_density_min -0.59(10)
_refine_ls_extinction_coef 3411(221)
_refine_ls_extinction_method Larson
_refine_ls_goodness_of_fit_obs 1.24
_refine_ls_hydrogen_treatment constr
_refine_ls_matrix_type full
_refine_ls_number_parameters 196
_refine_ls_number_reflns 3123
_refine_ls_R_factor_obs 0.029
_refine_ls_shift/esd_max 0.001
_refine_ls_shift/esd_mean 0.0001
_refine_ls_structure_factor_coef F
_refine_ls_weighting_details 1/(\s^2^(F)+0.0004F^2^)
_refine_ls_weighting_scheme sigma
_refine_ls_wR_factor_obs 0.037
_reflns_number_observed 3123
_reflns_number_total 5211
_reflns_observed_criterion 'Inet > 2.5\s(Inet)'
_cod_data_source_file ic025850p_s1_4.cif
_cod_data_source_block trenniag
_cod_original_sg_symbol_H-M 'P 21/n'
_cod_original_formula_sum 'Ag2 Ni N8 C10 H18 '
_cod_database_code 4319036

loop_
_symmetry_equiv_pos_as_xyz
x,y,z
-x,-y,-z
1/2-x,1/2+y,1/2-z
1/2+x,1/2-y,1/2+z

loop_
_atom_site_aniso_label
_atom_site_aniso_U_11
_atom_site_aniso_U_22
_atom_site_aniso_U_33
_atom_site_aniso_U_12
_atom_site_aniso_U_13
_atom_site_aniso_U_23
_atom_site_aniso_type_symbol
Ag1 0.0603(3) 0.04074(20) 0.0730(3) 0.00865(18) 0.03151(23) 0.00039(19) Ag
Ag2 0.04888(17) 0.03568(14) 0.08119(24) -0.01392(11) 0.02165(15) -0.00426(13) Ag
Ag3 0.0666(3) 0.04877(23) 0.0692(3) -0.01316(20) 0.02926(24) -0.01429(20) Ag
Ni1 0.03209(20) 0.02555(17) 0.04240(22) 0.00100(16) 0.01076(16) 0.00218(17) Ni
N1 0.0535(18) 0.0471(16) 0.0480(18) -0.0066(14) 0.0192(15) -0.0033(13) N
N4 0.0392(15) 0.0426(14) 0.0452(16) 0.0113(12) 0.0069(13) 0.0018(13) N
N7 0.0437(16) 0.0389(14) 0.0389(15) -0.0011(12) 0.0056(13) 0.0038(12) N
N10 0.0537(18) 0.0391(15) 0.0517(18) -0.0090(13) 0.0162(15) 0.0010(13) N
N21 0.0420(15) 0.0365(14) 0.0490(17) -0.0053(12) 0.0090(13) 0.0031(12) N
N22 0.0475(17) 0.0374(15) 0.0692(22) -0.0075(14) 0.0192(16) -0.0035(14) N
N11 0.087(3) 0.0675(24) 0.075(3) 0.0269(22) 0.0162(22) -0.0173(20) N
N31 0.075(3) 0.077(3) 0.075(3) -0.0232(23) 0.0007(22) 0.0201(22) N
C2 0.0597(24) 0.0639(24) 0.0460(22) -0.0020(20) 0.0073(19) 0.0148(19) C
C3 0.0538(22) 0.0463(19) 0.0563(23) 0.0126(17) 0.0068(18) 0.0145(18) C
C5 0.0616(24) 0.0519(20) 0.064(3) 0.0220(20) 0.0118(20) -0.0100(19) C
C6 0.065(3) 0.067(3) 0.0502(23) 0.0179(22) 0.0159(20) -0.0041(20) C
C8 0.0355(19) 0.075(3) 0.069(3) 0.0034(18) 0.0162(19) 0.0085(22) C
C9 0.0428(21) 0.076(3) 0.069(3) -0.0177(20) 0.0159(20) -0.0029(22) C
C21 0.0413(18) 0.0381(16) 0.0526(21) -0.0053(15) 0.0080(16) 0.0059(15) C
C22 0.0482(21) 0.0400(18) 0.075(3) -0.0055(16) 0.0218(20) -0.0022(17) C
C11 0.063(3) 0.0517(22) 0.0537(23) 0.0096(19) 0.0192(20) 0.0003(18) C
C31 0.068(3) 0.0541(23) 0.063(3) -0.0098(21) 0.0140(22) 0.0040(20) C

loop_
_atom_site_label
_atom_site_fract_x
_atom_site_fract_y
_atom_site_fract_z
_atom_site_U_iso_or_equiv
_atom_site_thermal_displace_type
_atom_site_calc_flag
_atom_site_refinement_flags
_atom_site_type_symbol
Ag1 0.50000 0.50000 1.00000 0.05537(24) Uani ? S Ag
Ag2 0.25638(4) 0.456360(20) 0.75522(3) 0.05425(18) Uani ? . Ag
Ag3 0.00000 0.50000 0.50000 0.0593(3) Uani ? S Ag
Ni1 0.66390(5) 0.710850(20) 0.78354(3) 0.03306(20) Uani ? . Ni
N1 0.7134(4) 0.69426(18) 0.93920(23) 0.0484(16) Uani ? . N
N4 0.8780(4) 0.63284(18) 0.80051(22) 0.0429(15) Uani ? . N
N7 0.6483(4) 0.69436(16) 0.63252(20) 0.0413(14) Uani ? . N
N10 0.8550(4) 0.80171(17) 0.79950(23) 0.0476(17) Uani ? . N
N21 0.4870(4) 0.61524(17) 0.77301(22) 0.0429(15) Uani ? . N
N22 0.0228(4) 0.29779(17) 0.7345(3) 0.0505(18) Uani ? . N
N11 0.3247(5) 0.65432(24) 1.0708(3) 0.077(3) Uani ? . N
N31 -0.3067(5) 0.3778(3) 0.4996(3) 0.079(3) Uani ? . N
C2 0.8532(5) 0.6361(3) 0.9726(3) 0.0575(23) Uani ? . C
C3 0.8792(5) 0.58326(22) 0.8885(3) 0.0533(21) Uani ? . C
C5 0.8396(6) 0.58344(24) 0.7082(3) 0.0597(23) Uani ? . C
C6 0.7807(6) 0.6368(3) 0.6179(3) 0.0605(23) Uani ? . C
C8 1.0373(5) 0.6819(3) 0.8095(3) 0.0591(24) Uani ? . C
C9 1.0209(5) 0.7658(3) 0.8479(3) 0.062(3) Uani ? . C
C21 0.4017(4) 0.55959(21) 0.7657(3) 0.0446(18) Uani ? . C
C22 0.1087(5) 0.35359(22) 0.7433(3) 0.0533(22) Uani ? . C
C11 0.3894(6) 0.60047(24) 1.0450(3) 0.0553(22) Uani ? . C
C31 -0.2008(6) 0.4218(3) 0.4995(3) 0.062(3) Uani ? . C
H11 0.7448(4) 0.74365(18) 0.97068(23) 0.081(6) Uiso ? . H
H12 0.6140(4) 0.67507(18) 0.95517(23) 0.081(6) Uiso ? . H
H21 0.9570(5) 0.6648(3) 0.9998(3) 0.066(4) Uiso ? . H
H22 0.8260(5) 0.6024(3) 1.0221(3) 0.066(4) Uiso ? . H
H31 0.9870(5) 0.55610(22) 0.9086(3) 0.062(4) Uiso ? . H
H32 0.7887(5) 0.54444(22) 0.8725(3) 0.062(4) Uiso ? . H
H51 0.9409(6) 0.55509(24) 0.7036(3) 0.069(4) Uiso ? . H
H52 0.7509(6) 0.54564(24) 0.7105(3) 0.069(4) Uiso ? . H
H61 0.8768(6) 0.6661(3) 0.6070(3) 0.071(4) Uiso ? . H
H62 0.7338(6) 0.6038(3) 0.5618(3) 0.071(4) Uiso ? . H
H71 0.6648(4) 0.74395(16) 0.60440(20) 0.072(6) Uiso ? . H
H72 0.5397(4) 0.67420(16) 0.60184(20) 0.072(6) Uiso ? . H
H81 1.1306(5) 0.6552(3) 0.8535(3) 0.067(4) Uiso ? . H
H82 1.0608(5) 0.6862(3) 0.7459(3) 0.067(4) Uiso ? . H
H91 1.0301(5) 0.7630(3) 0.9172(3) 0.071(4) Uiso ? . H
H92 1.1111(5) 0.7988(3) 0.8358(3) 0.071(4) Uiso ? . H
H101 0.8296(4) 0.84392(17) 0.83792(23) 0.079(6) Uiso ? . H
H102 0.8591(4) 0.82144(17) 0.73752(23) 0.079(6) Uiso ? . H

loop_
_atom_type_symbol
_atom_type_description
_atom_type_scat_dispersion_real
_atom_type_scat_dispersion_imag
_atom_type_scat_source
Ag ? -1.085 1.101 'International Tables Vol. IV Table 2.2B'
Ni ? 0.285 1.113 'International Tables Vol. IV Table 2.2B'
N ? 0.004 0.003 'International Tables Vol. IV Table 2.2B'
C ? 0.002 0.002 'International Tables Vol. IV Table 2.2B'
H ? 0.000 0.000 'International Tables Vol. IV Table 2.2B'

loop_
_geom_angle_atom_site_label_1
_geom_angle_site_symmetry_1
_geom_angle_atom_site_label_2
_geom_angle_site_symmetry_2
_geom_angle_atom_site_label_3
_geom_angle_site_symmetry_3
_geom_angle
_geom_angle_publ_flag
C11 . Ag1 . C11 2_667 179.994 yes
C21 . Ag2 . C22 . 179.31(15) yes
C31 . Ag3 . C31 2_566 179.994 yes
N1 . Ni1 . N4 . 82.11(12) yes
N1 . Ni1 . N7 . 163.51(11) yes
N4 . Ni1 . N7 . 83.18(11) yes
N1 . Ni1 . N10 . 91.96(12) yes
N4 . Ni1 . N10 . 82.88(12) yes
N7 . Ni1 . N10 . 93.58(11) yes
N1 . Ni1 . N21 . 85.93(12) yes
N4 . Ni1 . N21 . 93.59(12) yes
N7 . Ni1 . N21 . 87.59(11) yes
N10 . Ni1 . N21 . 176.12(12) yes
N1 . Ni1 . N22 3_556 99.49(13) yes
N4 . Ni1 . N22 3_556 172.85(12) yes
N7 . Ni1 . N22 3_556 96.03(12) yes
N10 . Ni1 . N22 3_556 90.09(12) yes
N21 . Ni1 . N22 3_556 93.48(12) yes
Ni1 . N1 . C2 . 110.3(2) yes
Ni1 . N1 . H11 . 109.24(8) no
C2 . N1 . H11 . 109.2(2) no
Ni1 . N1 . H12 . 109.29(9) no
C2 . N1 . H12 . 109.3(2) no
H11 . N1 . H12 . 109.467 no
Ni1 . N4 . C3 . 105.9(2) yes
Ni1 . N4 . C5 . 104.3(2) yes
C3 . N4 . C5 . 111.9(3) yes
Ni1 . N4 . C8 . 109.3(2) yes
C3 . N4 . C8 . 113.6(3) yes
C5 . N4 . C8 . 111.2(3) yes
Ni1 . N7 . C6 . 110.7(2) yes
Ni1 . N7 . H71 . 109.18(7) no
C6 . N7 . H71 . 109.2(2) no
Ni1 . N7 . H72 . 109.16(8) no
C6 . N7 . H72 . 109.1(2) no
H71 . N7 . H72 . 109.467 no
Ni1 . N10 . C9 . 108.2(2) yes
Ni1 . N10 . H101 . 109.79(8) no
C9 . N10 . H101 . 109.8(2) no
Ni1 . N10 . H102 . 109.80(9) no
C9 . N10 . H102 . 109.7(2) no
H101 . N10 . H102 . 109.467 no
Ni1 . N21 . C21 . 174.4(3) yes
Ni1 3_546 N22 . C22 . 170.6(3) yes
N1 . C2 . C3 . 111.8(3) yes
N1 . C2 . H21 . 108.9(2) no
C3 . C2 . H21 . 108.9(2) no
N1 . C2 . H22 . 108.9(2) no
C3 . C2 . H22 . 108.9(2) no
H21 . C2 . H22 . 109.467 no
N4 . C3 . C2 . 110.5(3) yes
N4 . C3 . H31 . 109.23(19) no
C2 . C3 . H31 . 109.2(2) no
N4 . C3 . H32 . 109.2(2) no
C2 . C3 . H32 . 109.2(2) no
H31 . C3 . H32 . 109.467 no
N4 . C5 . C6 . 110.8(3) yes
N4 . C5 . H51 . 109.13(19) no
C6 . C5 . H51 . 109.2(2) no
N4 . C5 . H52 . 109.1(2) no
C6 . C5 . H52 . 109.1(3) no
H51 . C5 . H52 . 109.467 no
N7 . C6 . C5 . 110.4(3) yes
N7 . C6 . H61 . 109.2(2) no
C5 . C6 . H61 . 109.2(3) no
N7 . C6 . H62 . 109.4(2) no
C5 . C6 . H62 . 109.3(2) no
H61 . C6 . H62 . 109.467 no
N4 . C8 . C9 . 112.6(3) yes
N4 . C8 . H81 . 108.7(2) no
C9 . C8 . H81 . 108.7(2) no
N4 . C8 . H82 . 108.7(2) no
C9 . C8 . H82 . 108.6(2) no
H81 . C8 . H82 . 109.467 no
N10 . C9 . C8 . 111.0(3) yes
N10 . C9 . H91 . 109.0(2) no
C8 . C9 . H91 . 109.0(2) no
N10 . C9 . H92 . 109.1(2) no
C8 . C9 . H92 . 109.2(2) no
H91 . C9 . H92 . 109.467 no
Ag2 . C21 . N21 . 177.7(3) yes
Ag2 . C22 . N22 . 177.8(4) yes
Ag1 . C11 . N11 . 177.8(4) yes
Ag3 . C31 . N31 . 178.2(4) yes

loop_
_geom_bond_atom_site_label_1
_geom_bond_site_symmetry_1
_geom_bond_atom_site_label_2
_geom_bond_site_symmetry_2
_geom_bond_distance
_geom_bond_publ_flag
Ag1 . C11 . 2.046(4) yes
Ag1 . C11 2_667 2.046(4) yes
Ag2 . C21 . 2.046(3) yes
Ag2 . C22 . 2.049(4) yes
Ag3 . C31 . 2.056(4) yes
Ag3 . C31 2_566 2.056(4) yes
Ni1 . N1 . 2.123(3) yes
Ni1 . N4 . 2.106(3) yes
Ni1 . N7 . 2.093(3) yes
Ni1 . N10 . 2.112(3) yes
Ni1 . N21 . 2.098(3) yes
Ni1 . N22 3_556 2.039(3) yes
N1 . C2 . 1.459(5) yes
N1 . H11 . 0.930 no
N1 . H12 . 0.930 no
N4 . C3 . 1.470(4) yes
N4 . C5 . 1.489(5) yes
N4 . C8 . 1.488(5) yes
N7 . C6 . 1.471(5) yes
N7 . H71 . 0.930 no
N7 . H72 . 0.930 no
N10 . C9 . 1.458(5) yes
N10 . H101 . 0.930 no
N10 . H102 . 0.930 no
N21 . C21 . 1.133(4) yes
N22 . C22 . 1.137(4) yes
N11 . C11 . 1.130(5) yes
N31 . C31 . 1.115(5) yes
C2 . C3 . 1.513(6) yes
C2 . H21 . 0.950 no
C2 . H22 . 0.950 no
C3 . H31 . 0.950 no
C3 . H32 . 0.950 no
C5 . C6 . 1.513(6) yes
C5 . H51 . 0.950 no
C5 . H52 . 0.950 no
C6 . H61 . 0.950 no
C6 . H62 . 0.950 no
C8 . C9 . 1.500(6) yes
C8 . H81 . 0.950 no
C8 . H82 . 0.950 no
C9 . H91 . 0.950 no
C9 . H92 . 0.950 no

loop_
_geom_hbond_atom_site_label_D
_geom_hbond_site_symmetry_D
_geom_hbond_atom_site_label_H
_geom_hbond_site_symmetry_H
_geom_hbond_atom_site_label_A
_geom_hbond_site_symmetry_A
_geom_hbond_distance_DH
_geom_hbond_distance_HA
_geom_hbond_distance_DA
_geom_hbond_angle_DHA
_geom_hbond_publ_flag
N1 . H11 . N31 3_556 0.93 2.28 3.183(5) 163 ?
N7 . H71 . N11 4_564 0.93 2.23 3.089(4) 154 ?
N7 . H72 . N31 2_556 0.93 2.22 3.129(5) 167 ?
N10 . H101 . N31 3_556 0.93 2.39 3.173(5) 143 ?
N10 . H102 . N11 4_564 0.93 2.30 3.216(5) 166 ?
